data_7060339
loop_
_publ_author_name
'Ertler, Daniel'
'Kuntze-Fechner, Maximilian W.'
'D\"urr, Simon'
'Lubitz, Katharina'
'Radius, Udo'

_publ_section_title
;
 C--F bond activation of perfluorinated arenes using NHC-stabilized cobalt
 half-sandwich complexes
;
_journal_issue 33
_journal_name_full 'New Journal of Chemistry'
_journal_page_first 14999
_journal_page_last 15016
_journal_paper_doi 10.1039/D0NJ06137A
_journal_volume 45
_journal_year 2021
_chemical_formula_moiety 'C25 H31 Co F5 N2'
_chemical_formula_sum 'C25 H31 Co F5 N2'
_chemical_formula_weight 513.45
_space_group_crystal_system triclinic
_space_group_IT_number 2
_space_group_name_Hall '-P 1'
_space_group_name_H-M_alt 'P -1'
_atom_sites_solution_hydrogens geom
_audit_creation_method SHELXL-2018/1
_audit_update_record
;
2020-12-15 deposited with the CCDC.	2021-01-12 downloaded from the CCDC.
;
_cell_angle_alpha 88.611(16)
_cell_angle_beta 80.883(18)
_cell_angle_gamma 81.458(16)
_cell_formula_units_Z 2
_cell_length_a 10.152(14)
_cell_length_b 10.299(14)
_cell_length_c 11.324(15)
_cell_measurement_reflns_used 6316
_cell_measurement_temperature 173(2)
_cell_measurement_theta_max 28.63
_cell_measurement_theta_min 2.70
_cell_volume 1156(3)
_computing_cell_refinement 'Saint-NT v. 7.23'
_computing_data_collection 'Smart-NT v. 5.63'
_computing_data_reduction 'Saint-NT v. 7.23'
_computing_structure_refinement 'SHELXL-2018/1 (Sheldrick, 2018)'
_diffrn_ambient_temperature 173(2)
_diffrn_measured_fraction_theta_full 0.979
_diffrn_measured_fraction_theta_max 0.969
_diffrn_measurement_device_type 'CCD area detector'
_diffrn_measurement_method 'phi and omega scans'
_diffrn_radiation_monochromator graphite
_diffrn_radiation_type MoK\a
_diffrn_radiation_wavelength 0.71073
_diffrn_reflns_av_R_equivalents 0.0000
_diffrn_reflns_av_unetI/netI 0.0290
_diffrn_reflns_Laue_measured_fraction_full 0.979
_diffrn_reflns_Laue_measured_fraction_max 0.969
_diffrn_reflns_limit_h_max 13
_diffrn_reflns_limit_h_min -13
_diffrn_reflns_limit_k_max 13
_diffrn_reflns_limit_k_min -13
_diffrn_reflns_limit_l_max 15
_diffrn_reflns_limit_l_min 0
_diffrn_reflns_number 5806
_diffrn_reflns_point_group_measured_fraction_full 0.979
_diffrn_reflns_point_group_measured_fraction_max 0.969
_diffrn_reflns_theta_full 26.000
_diffrn_reflns_theta_max 28.758
_diffrn_reflns_theta_min 2.649
_diffrn_source 'fine-focus sealed tube'
_exptl_absorpt_coefficient_mu 0.798
_exptl_absorpt_correction_T_max 0.7456
_exptl_absorpt_correction_T_min 0.6143
_exptl_absorpt_correction_type multi-scan
_exptl_absorpt_process_details 'SadAbs-2008/1 (Bruker, 2008)'
_exptl_crystal_colour brown
_exptl_crystal_density_diffrn 1.475
_exptl_crystal_density_method 'not measured'
_exptl_crystal_description block
_exptl_crystal_F_000 534
_exptl_crystal_size_max 0.24
_exptl_crystal_size_mid 0.16
_exptl_crystal_size_min 0.12
_refine_diff_density_max 2.064
_refine_diff_density_min -1.183
_refine_diff_density_rms 0.115
_refine_ls_extinction_method none
_refine_ls_goodness_of_fit_ref 1.109
_refine_ls_hydrogen_treatment constr
_refine_ls_matrix_type full
_refine_ls_number_parameters 307
_refine_ls_number_reflns 5806
_refine_ls_number_restraints 0
_refine_ls_restrained_S_all 1.109
_refine_ls_R_factor_all 0.0597
_refine_ls_R_factor_gt 0.0448
_refine_ls_shift/su_max 0.001
_refine_ls_shift/su_mean 0.000
_refine_ls_structure_factor_coef Fsqd
_refine_ls_weighting_details 'w=1/[\s^2^(Fo^2^)+(0.0734P)^2^+1.5590P] where P=(Fo^2^+2Fc^2^)/3'
_refine_ls_weighting_scheme calc
_refine_ls_wR_factor_gt 0.1162
_refine_ls_wR_factor_ref 0.1490
_reflns_Friedel_coverage 0.000
_reflns_number_gt 4989
_reflns_number_total 5806
_reflns_threshold_expression 'I > 2\s(I)'
_cod_data_source_file d0nj06137a2.cif
_cod_data_source_block compound_10
_cod_depositor_comments 'Adding full bibliography for 7060330--7060340.cif.'
_cod_database_code 7060339
_shelx_shelxl_version_number 2018/1
_shelx_space_group_comment
;
The symmetry employed for this shelxl refinement is uniquely defined
by the following loop, which should always be used as a source of
symmetry information in preference to the above space-group names.
They are only intended as comments.
;

loop_
_space_group_symop_operation_xyz
'x, y, z'
'-x, -y, -z'

loop_
_atom_site_label
_atom_site_type_symbol
_atom_site_fract_x
_atom_site_fract_y
_atom_site_fract_z
_atom_site_U_iso_or_equiv
_atom_site_adp_type
_atom_site_occupancy
_atom_site_site_symmetry_order
_atom_site_calc_flag
_atom_site_refinement_flags_posn
_atom_site_refinement_flags_adp
_atom_site_refinement_flags_occupancy
_atom_site_disorder_assembly
_atom_site_disorder_group
Co Co 0.75235(3) 0.79376(3) 0.74350(3) 0.01910(12) Uani 1 1 d . . . . .
C1 C 0.8736(3) 0.6390(3) 0.7637(2) 0.0225(5) Uani 1 1 d . . . . .
N1 N 1.0071(2) 0.6155(2) 0.7244(2) 0.0276(5) Uani 1 1 d . . . . .
N2 N 0.8499(2) 0.5286(2) 0.8237(2) 0.0256(5) Uani 1 1 d . . . . .
C2 C 1.0621(3) 0.4951(3) 0.7593(3) 0.0384(7) Uani 1 1 d . . . . .
H2A H 1.154357 0.457481 0.741910 0.046 Uiso 1 1 calc R U . . .
C3 C 0.9648(3) 0.4403(3) 0.8211(3) 0.0379(7) Uani 1 1 d . . . . .
H3A H 0.972494 0.355797 0.857028 0.046 Uiso 1 1 calc R U . . .
C4 C 1.0800(3) 0.7009(3) 0.6444(3) 0.0307(6) Uani 1 1 d . . . . .
H4A H 1.018683 0.784981 0.636460 0.037 Uiso 1 1 calc R U . . .
C5 C 1.1997(3) 0.7314(4) 0.6944(4) 0.0466(8) Uani 1 1 d . . . . .
H5A H 1.170353 0.768439 0.774828 0.070 Uiso 1 1 calc R U . . .
H5B H 1.243804 0.795133 0.642594 0.070 Uiso 1 1 calc R U . . .
H5C H 1.263520 0.650702 0.698614 0.070 Uiso 1 1 calc R U . . .
C6 C 1.1191(4) 0.6381(4) 0.5235(3) 0.0423(8) Uani 1 1 d . . . . .
H6A H 1.038149 0.619029 0.494327 0.064 Uiso 1 1 calc R U . . .
H6B H 1.180688 0.556135 0.529302 0.064 Uiso 1 1 calc R U . . .
H6C H 1.164120 0.697928 0.467773 0.064 Uiso 1 1 calc R U . . .
C7 C 0.7176(3) 0.5022(3) 0.8756(2) 0.0268(5) Uani 1 1 d . . . . .
H7A H 0.652132 0.583914 0.869772 0.032 Uiso 1 1 calc R U . . .
C8 C 0.7135(4) 0.4669(3) 1.0054(3) 0.0396(7) Uani 1 1 d . . . . .
H8A H 0.744564 0.536175 1.047024 0.059 Uiso 1 1 calc R U . . .
H8B H 0.772301 0.383612 1.012871 0.059 Uiso 1 1 calc R U . . .
H8C H 0.620789 0.458002 1.041151 0.059 Uiso 1 1 calc R U . . .
C9 C 0.6779(3) 0.3968(3) 0.8065(3) 0.0360(7) Uani 1 1 d . . . . .
H9A H 0.687278 0.420676 0.721586 0.054 Uiso 1 1 calc R U . . .
H9B H 0.583875 0.386622 0.836042 0.054 Uiso 1 1 calc R U . . .
H9C H 0.736342 0.313869 0.816429 0.054 Uiso 1 1 calc R U . . .
C11 C 0.8021(3) 0.9673(3) 0.8019(3) 0.0289(6) Uani 1 1 d . . . . .
C12 C 0.7631(3) 0.8862(3) 0.8990(2) 0.0284(6) Uani 1 1 d . . . . .
C13 C 0.6277(3) 0.8702(3) 0.8973(2) 0.0282(6) Uani 1 1 d . . . . .
C14 C 0.5879(3) 0.9340(3) 0.7968(3) 0.0280(6) Uani 1 1 d . . . . .
C15 C 0.6960(3) 0.9944(3) 0.7378(3) 0.0274(5) Uani 1 1 d . . . . .
C16 C 0.9316(4) 1.0193(4) 0.7772(4) 0.0475(9) Uani 1 1 d . . . . .
H16A H 0.922276 1.104679 0.816459 0.071 Uiso 1 1 calc R U . . .
H16B H 0.956954 1.029798 0.690682 0.071 Uiso 1 1 calc R U . . .
H16C H 1.001673 0.958019 0.807989 0.071 Uiso 1 1 calc R U . . .
C17 C 0.8448(4) 0.8372(4) 0.9918(3) 0.0455(8) Uani 1 1 d . . . . .
H17A H 0.835031 0.904459 1.053601 0.068 Uiso 1 1 calc R U . . .
H17B H 0.939792 0.817302 0.955509 0.068 Uiso 1 1 calc R U . . .
H17C H 0.813956 0.757430 1.027849 0.068 Uiso 1 1 calc R U . . .
C18 C 0.5405(4) 0.8047(3) 0.9892(3) 0.0421(8) Uani 1 1 d . . . . .
H18A H 0.479782 0.871018 1.040172 0.063 Uiso 1 1 calc R U . . .
H18B H 0.596480 0.747798 1.038297 0.063 Uiso 1 1 calc R U . . .
H18C H 0.487124 0.751630 0.950362 0.063 Uiso 1 1 calc R U . . .
C19 C 0.4540(3) 0.9458(3) 0.7623(4) 0.0423(8) Uani 1 1 d . . . . .
H19A H 0.399101 1.026645 0.796047 0.063 Uiso 1 1 calc R U . . .
H19B H 0.410844 0.870042 0.792804 0.063 Uiso 1 1 calc R U . . .
H19C H 0.462280 0.948566 0.674916 0.063 Uiso 1 1 calc R U . . .
C20 C 0.6921(4) 1.0782(3) 0.6307(3) 0.0427(8) Uani 1 1 d . . . . .
H20A H 0.657400 1.169088 0.655037 0.064 Uiso 1 1 calc R U . . .
H20B H 0.632904 1.047251 0.580415 0.064 Uiso 1 1 calc R U . . .
H20C H 0.783261 1.073867 0.585473 0.064 Uiso 1 1 calc R U . . .
C21 C 0.6360(3) 0.7153(3) 0.3692(3) 0.0324(6) Uani 1 1 d . . . . .
C22 C 0.7442(3) 0.7748(3) 0.3763(2) 0.0303(6) Uani 1 1 d . . . . .
C23 C 0.7790(3) 0.7919(3) 0.4853(3) 0.0280(6) Uani 1 1 d . . . . .
C24 C 0.7115(3) 0.7514(3) 0.5886(3) 0.0263(5) Uani 1 1 d . . . . .
C25 C 0.6060(3) 0.6932(3) 0.5770(2) 0.0274(6) Uani 1 1 d . . . . .
C26 C 0.5645(3) 0.6745(3) 0.4704(3) 0.0297(6) Uani 1 1 d . . . . .
F1 F 0.88502(18) 0.85456(19) 0.48405(16) 0.0371(4) Uani 1 1 d . . . . .
F2 F 0.8139(2) 0.8150(2) 0.27690(15) 0.0427(5) Uani 1 1 d . . . . .
F3 F 0.6010(2) 0.6975(2) 0.26318(16) 0.0460(5) Uani 1 1 d . . . . .
F4 F 0.45546(19) 0.62119(18) 0.46435(17) 0.0388(4) Uani 1 1 d . . . . .
F5 F 0.53094(18) 0.64818(17) 0.67443(15) 0.0325(4) Uani 1 1 d . . . . .

loop_
_atom_site_aniso_label
_atom_site_aniso_U_11
_atom_site_aniso_U_22
_atom_site_aniso_U_33
_atom_site_aniso_U_23
_atom_site_aniso_U_13
_atom_site_aniso_U_12
Co 0.02127(19) 0.01923(18) 0.01763(17) -0.00243(12) -0.00298(12) -0.00538(12)
C1 0.0229(12) 0.0257(12) 0.0204(11) -0.0042(9) -0.0035(10) -0.0077(10)
N1 0.0207(11) 0.0293(11) 0.0324(12) 0.0000(9) -0.0032(9) -0.0036(9)
N2 0.0237(11) 0.0235(11) 0.0290(11) 0.0015(9) -0.0038(9) -0.0022(9)
C2 0.0241(14) 0.0359(16) 0.0531(19) 0.0032(14) -0.0081(14) 0.0044(12)
C3 0.0324(16) 0.0291(14) 0.0508(19) 0.0080(13) -0.0094(14) 0.0023(12)
C4 0.0240(13) 0.0340(14) 0.0347(14) -0.0008(12) -0.0010(11) -0.0094(11)
C5 0.0271(16) 0.058(2) 0.058(2) -0.0015(17) -0.0079(15) -0.0165(15)
C6 0.0391(18) 0.0462(18) 0.0388(17) -0.0054(14) 0.0066(14) -0.0096(14)
C7 0.0295(14) 0.0271(13) 0.0246(12) 0.0002(10) -0.0021(11) -0.0090(11)
C8 0.049(2) 0.0444(18) 0.0274(14) 0.0056(13) -0.0054(14) -0.0142(15)
C9 0.0382(17) 0.0343(15) 0.0382(16) -0.0047(12) -0.0066(13) -0.0130(13)
C11 0.0323(15) 0.0237(12) 0.0328(14) -0.0067(10) -0.0044(12) -0.0107(11)
C12 0.0345(15) 0.0276(13) 0.0244(12) -0.0082(10) -0.0078(11) -0.0039(11)
C13 0.0342(15) 0.0233(12) 0.0250(12) -0.0079(10) 0.0046(11) -0.0063(11)
C14 0.0302(14) 0.0225(12) 0.0317(14) -0.0077(10) -0.0046(11) -0.0041(10)
C15 0.0321(14) 0.0191(11) 0.0303(13) -0.0019(10) -0.0034(11) -0.0035(10)
C16 0.0378(18) 0.0389(18) 0.069(2) -0.0138(17) -0.0032(17) -0.0191(14)
C17 0.058(2) 0.0492(19) 0.0326(16) -0.0065(14) -0.0205(16) -0.0034(17)
C18 0.051(2) 0.0337(16) 0.0352(16) -0.0073(13) 0.0176(15) -0.0106(14)
C19 0.0274(15) 0.0388(17) 0.061(2) -0.0138(15) -0.0117(15) 0.0018(13)
C20 0.063(2) 0.0248(14) 0.0390(17) 0.0065(12) -0.0093(16) -0.0025(14)
C21 0.0384(16) 0.0361(15) 0.0234(13) -0.0059(11) -0.0120(12) 0.0008(12)
C22 0.0320(15) 0.0361(15) 0.0202(12) -0.0002(11) -0.0007(11) 0.0005(12)
C23 0.0270(14) 0.0315(14) 0.0258(13) -0.0020(10) -0.0042(11) -0.0053(11)
C24 0.0238(13) 0.0214(12) 0.0300(13) 0.0044(10) 0.0013(11) 0.0019(10)
C25 0.0390(16) 0.0214(12) 0.0205(12) -0.0027(9) -0.0056(11) 0.0009(11)
C26 0.0307(14) 0.0274(13) 0.0340(14) -0.0050(11) -0.0119(12) -0.0055(11)
F1 0.0324(9) 0.0505(11) 0.0312(9) 0.0032(8) -0.0032(7) -0.0181(8)
F2 0.0434(11) 0.0606(13) 0.0223(8) 0.0050(8) -0.0005(8) -0.0074(9)
F3 0.0531(12) 0.0632(13) 0.0261(9) -0.0072(8) -0.0194(9) -0.0075(10)
F4 0.0382(10) 0.0396(10) 0.0456(10) -0.0019(8) -0.0194(8) -0.0140(8)
F5 0.0326(9) 0.0375(9) 0.0296(8) 0.0024(7) -0.0037(7) -0.0140(7)

loop_
_atom_type_symbol
_atom_type_description
_atom_type_scat_dispersion_real
_atom_type_scat_dispersion_imag
_atom_type_scat_source
C C 0.0033 0.0016 'International Tables Vol C Tables 4.2.6.8 and 6.1.1.4'
H H 0.0000 0.0000 'International Tables Vol C Tables 4.2.6.8 and 6.1.1.4'
N N 0.0061 0.0033 'International Tables Vol C Tables 4.2.6.8 and 6.1.1.4'
F F 0.0171 0.0103 'International Tables Vol C Tables 4.2.6.8 and 6.1.1.4'
Co Co 0.3494 0.9721 'International Tables Vol C Tables 4.2.6.8 and 6.1.1.4'

loop_
_geom_angle_atom_site_label_1
_geom_angle_atom_site_label_2
_geom_angle_atom_site_label_3
_geom_angle
_geom_angle_site_symmetry_1
_geom_angle_site_symmetry_3
_geom_angle_publ_flag
C1 Co C24 97.64(12) . . ?
C1 Co C12 98.10(13) . . ?
C24 Co C12 164.21(12) . . ?
C1 Co C14 154.21(12) . . ?
C24 Co C14 98.95(13) . . ?
C12 Co C14 66.77(13) . . ?
C1 Co C15 154.09(12) . . ?
C24 Co C15 98.14(12) . . ?
C12 Co C15 66.71(13) . . ?
C14 Co C15 39.98(12) . . ?
C1 Co C11 116.14(14) . . ?
C24 Co C11 129.42(12) . . ?
C12 Co C11 39.89(11) . . ?
C14 Co C11 66.25(14) . . ?
C15 Co C11 39.04(13) . . ?
C1 Co C13 116.18(13) . . ?
C24 Co C13 131.18(14) . . ?
C12 Co C13 39.97(13) . . ?
C14 Co C13 39.10(12) . . ?
C15 Co C13 66.28(12) . . ?
C11 Co C13 66.30(12) . . ?
N2 C1 N1 102.8(2) . . ?
N2 C1 Co 129.2(2) . . ?
N1 C1 Co 127.9(2) . . ?
C1 N1 C2 111.5(2) . . ?
C1 N1 C4 124.2(2) . . ?
C2 N1 C4 124.0(3) . . ?
C1 N2 C3 111.8(3) . . ?
C1 N2 C7 124.0(2) . . ?
C3 N2 C7 124.0(3) . . ?
C3 C2 N1 107.4(3) . . ?
C3 C2 H2A 126.3 . . ?
N1 C2 H2A 126.3 . . ?
C2 C3 N2 106.5(3) . . ?
C2 C3 H3A 126.8 . . ?
N2 C3 H3A 126.8 . . ?
N1 C4 C5 110.4(3) . . ?
N1 C4 C6 109.3(3) . . ?
C5 C4 C6 112.1(3) . . ?
N1 C4 H4A 108.3 . . ?
C5 C4 H4A 108.3 . . ?
C6 C4 H4A 108.3 . . ?
C4 C5 H5A 109.5 . . ?
C4 C5 H5B 109.5 . . ?
H5A C5 H5B 109.5 . . ?
C4 C5 H5C 109.5 . . ?
H5A C5 H5C 109.5 . . ?
H5B C5 H5C 109.5 . . ?
C4 C6 H6A 109.5 . . ?
C4 C6 H6B 109.5 . . ?
H6A C6 H6B 109.5 . . ?
C4 C6 H6C 109.5 . . ?
H6A C6 H6C 109.5 . . ?
H6B C6 H6C 109.5 . . ?
N2 C7 C9 109.9(2) . . ?
N2 C7 C8 110.6(3) . . ?
C9 C7 C8 111.8(3) . . ?
N2 C7 H7A 108.1 . . ?
C9 C7 H7A 108.1 . . ?
C8 C7 H7A 108.1 . . ?
C7 C8 H8A 109.5 . . ?
C7 C8 H8B 109.5 . . ?
H8A C8 H8B 109.5 . . ?
C7 C8 H8C 109.5 . . ?
H8A C8 H8C 109.5 . . ?
H8B C8 H8C 109.5 . . ?
C7 C9 H9A 109.5 . . ?
C7 C9 H9B 109.5 . . ?
H9A C9 H9B 109.5 . . ?
C7 C9 H9C 109.5 . . ?
H9A C9 H9C 109.5 . . ?
H9B C9 H9C 109.5 . . ?
C15 C11 C12 108.1(3) . . ?
C15 C11 C16 126.4(3) . . ?
C12 C11 C16 125.4(3) . . ?
C15 C11 Co 69.87(16) . . ?
C12 C11 Co 68.89(17) . . ?
C16 C11 Co 129.2(2) . . ?
C11 C12 C13 107.5(3) . . ?
C11 C12 C17 126.0(3) . . ?
C13 C12 C17 126.3(3) . . ?
C11 C12 Co 71.22(18) . . ?
C13 C12 Co 71.24(15) . . ?
C17 C12 Co 127.1(2) . . ?
C14 C13 C12 107.9(3) . . ?
C14 C13 C18 125.5(3) . . ?
C12 C13 C18 126.5(3) . . ?
C14 C13 Co 69.69(18) . . ?
C12 C13 Co 68.80(16) . . ?
C18 C13 Co 129.8(2) . . ?
C13 C14 C15 108.2(3) . . ?
C13 C14 C19 126.2(3) . . ?
C15 C14 C19 125.4(3) . . ?
C13 C14 Co 71.21(18) . . ?
C15 C14 Co 70.09(19) . . ?
C19 C14 Co 127.9(2) . . ?
C11 C15 C14 108.1(3) . . ?
C11 C15 C20 126.4(3) . . ?
C14 C15 C20 125.3(3) . . ?
C11 C15 Co 71.09(16) . . ?
C14 C15 Co 69.92(17) . . ?
C20 C15 Co 127.4(2) . . ?
C11 C16 H16A 109.5 . . ?
C11 C16 H16B 109.5 . . ?
H16A C16 H16B 109.5 . . ?
C11 C16 H16C 109.5 . . ?
H16A C16 H16C 109.5 . . ?
H16B C16 H16C 109.5 . . ?
C12 C17 H17A 109.5 . . ?
C12 C17 H17B 109.5 . . ?
H17A C17 H17B 109.5 . . ?
C12 C17 H17C 109.5 . . ?
H17A C17 H17C 109.5 . . ?
H17B C17 H17C 109.5 . . ?
C13 C18 H18A 109.5 . . ?
C13 C18 H18B 109.5 . . ?
H18A C18 H18B 109.5 . . ?
C13 C18 H18C 109.5 . . ?
H18A C18 H18C 109.5 . . ?
H18B C18 H18C 109.5 . . ?
C14 C19 H19A 109.5 . . ?
C14 C19 H19B 109.5 . . ?
H19A C19 H19B 109.5 . . ?
C14 C19 H19C 109.5 . . ?
H19A C19 H19C 109.5 . . ?
H19B C19 H19C 109.5 . . ?
C15 C20 H20A 109.5 . . ?
C15 C20 H20B 109.5 . . ?
H20A C20 H20B 109.5 . . ?
C15 C20 H20C 109.5 . . ?
H20A C20 H20C 109.5 . . ?
H20B C20 H20C 109.5 . . ?
F3 C21 C22 119.9(3) . . ?
F3 C21 C26 120.8(3) . . ?
C22 C21 C26 119.3(3) . . ?
F2 C22 C21 119.2(3) . . ?
F2 C22 C23 121.6(3) . . ?
C21 C22 C23 119.2(3) . . ?
F1 C23 C24 121.4(3) . . ?
F1 C23 C22 115.0(3) . . ?
C24 C23 C22 123.5(3) . . ?
C25 C24 C23 115.0(3) . . ?
C25 C24 Co 122.3(2) . . ?
C23 C24 Co 122.3(2) . . ?
C24 C25 F5 120.3(3) . . ?
C24 C25 C26 124.4(3) . . ?
F5 C25 C26 115.3(3) . . ?
F4 C26 C21 119.5(3) . . ?
F4 C26 C25 121.9(3) . . ?
C21 C26 C25 118.5(3) . . ?

loop_
_geom_bond_atom_site_label_1
_geom_bond_atom_site_label_2
_geom_bond_distance
_geom_bond_site_symmetry_2
_geom_bond_publ_flag
Co C1 1.896(3) . ?
Co C24 1.939(4) . ?
Co C12 2.048(3) . ?
Co C14 2.060(3) . ?
Co C15 2.063(4) . ?
Co C11 2.078(3) . ?
Co C13 2.080(3) . ?
C1 N2 1.344(4) . ?
C1 N1 1.345(4) . ?
N1 C2 1.359(4) . ?
N1 C4 1.444(4) . ?
N2 C3 1.365(4) . ?
N2 C7 1.440(4) . ?
C2 C3 1.308(5) . ?
C2 H2A 0.9500 . ?
C3 H3A 0.9500 . ?
C4 C5 1.496(5) . ?
C4 C6 1.499(5) . ?
C4 H4A 1.0000 . ?
C5 H5A 0.9800 . ?
C5 H5B 0.9800 . ?
C5 H5C 0.9800 . ?
C6 H6A 0.9800 . ?
C6 H6B 0.9800 . ?
C6 H6C 0.9800 . ?
C7 C9 1.491(4) . ?
C7 C8 1.501(4) . ?
C7 H7A 1.0000 . ?
C8 H8A 0.9800 . ?
C8 H8B 0.9800 . ?
C8 H8C 0.9800 . ?
C9 H9A 0.9800 . ?
C9 H9B 0.9800 . ?
C9 H9C 0.9800 . ?
C11 C15 1.384(4) . ?
C11 C12 1.408(4) . ?
C11 C16 1.476(5) . ?
C12 C13 1.411(5) . ?
C12 C17 1.474(5) . ?
C13 C14 1.386(4) . ?
C13 C18 1.475(4) . ?
C14 C15 1.410(4) . ?
C14 C19 1.460(5) . ?
C15 C20 1.474(4) . ?
C16 H16A 0.9800 . ?
C16 H16B 0.9800 . ?
C16 H16C 0.9800 . ?
C17 H17A 0.9800 . ?
C17 H17B 0.9800 . ?
C17 H17C 0.9800 . ?
C18 H18A 0.9800 . ?
C18 H18B 0.9800 . ?
C18 H18C 0.9800 . ?
C19 H19A 0.9800 . ?
C19 H19B 0.9800 . ?
C19 H19C 0.9800 . ?
C20 H20A 0.9800 . ?
C20 H20B 0.9800 . ?
C20 H20C 0.9800 . ?
C21 F3 1.328(4) . ?
C21 C22 1.349(5) . ?
C21 C26 1.349(5) . ?
C22 F2 1.323(4) . ?
C22 C23 1.360(4) . ?
C23 F1 1.333(3) . ?
C23 C24 1.349(4) . ?
C24 C25 1.328(4) . ?
C25 F5 1.351(3) . ?
C25 C26 1.367(4) . ?
C26 F4 1.318(4) . ?
